data_2224847
loop_
_publ_author_name
'Zhong, Kai-Long'

_publ_section_title
;Bis(2,2'-bipyridyl-\k^2^<i>N</i>,<i>N</i>')(sulfato-\k^2^<i>O</i>,<i>O</i>')zinc(II)
 ethane-1,2-diol solvate
;
_journal_coeditor_code BQ2188
_journal_issue 2
_journal_name_full 'Acta Crystallographica Section E'
_journal_page_first m131
_journal_paper_doi 10.1107/S1600536809055433
_journal_volume 66
_journal_year 2010
_chemical_formula_iupac '[Zn (S O4) (C10 H8 N2)2], C2 H6 O2'
_chemical_formula_moiety 'C20 H16 N4 O4 S Zn, C2 H6 O2'
_chemical_formula_sum 'C22 H22 N4 O6 S Zn'
_chemical_formula_weight 535.90
_chemical_name_systematic
;
Bis(2,2'-bipyridyl-\k^2^<i>N</i>,<i>N</i>')(sulfato-
\k^2^<i>O</i>,<i>O</i>')zinc(II) ethane-1,2-diol solvate
;
_space_group_IT_number 15
_symmetry_cell_setting monoclinic
_symmetry_space_group_name_Hall '-C 2yc'
_symmetry_space_group_name_H-M 'C 1 2/c 1'
_atom_sites_solution_hydrogens geom
_atom_sites_solution_primary direct
_atom_sites_solution_secondary difmap
_audit_creation_method SHELXL-97
_cell_angle_alpha 90.00
_cell_angle_beta 122.14(3)
_cell_angle_gamma 90.00
_cell_formula_units_Z 4
_cell_length_a 17.017(3)
_cell_length_b 11.890(2)
_cell_length_c 12.831(3)
_cell_measurement_reflns_used 5954
_cell_measurement_temperature 223.15
_cell_measurement_theta_max 27.5126
_cell_measurement_theta_min 3.3575
_cell_volume 2198.3(10)
_computing_cell_refinement 'CrystalClear (Rigaku, 2007)'
_computing_data_collection 'CrystalClear (Rigaku, 2007)'
_computing_data_reduction 'CrystalClear (Rigaku, 2007)'
_computing_molecular_graphics 'XP in SHELXTL (Sheldrick, 2008)'
_computing_publication_material 'SHELXTL (Sheldrick, 2008)'
_computing_structure_refinement 'SHELXL97 (Sheldrick, 2008)'
_computing_structure_solution 'SHELXS97 (Sheldrick, 2008)'
_diffrn_ambient_temperature 223.15
_diffrn_detector_area_resol_mean 28.5714
_diffrn_measured_fraction_theta_full 0.981
_diffrn_measured_fraction_theta_max 0.981
_diffrn_measurement_device_type 'Rigaku Mercury CCD'
_diffrn_measurement_method '\w scans'
_diffrn_radiation_monochromator 'Graphite Monochromator'
_diffrn_radiation_source 'fine-focus sealed tube'
_diffrn_radiation_type MoK\a
_diffrn_radiation_wavelength 0.71073
_diffrn_reflns_av_R_equivalents 0.0214
_diffrn_reflns_av_sigmaI/netI 0.0328
_diffrn_reflns_limit_h_max 22
_diffrn_reflns_limit_h_min -22
_diffrn_reflns_limit_k_max 15
_diffrn_reflns_limit_k_min -12
_diffrn_reflns_limit_l_max 11
_diffrn_reflns_limit_l_min -16
_diffrn_reflns_number 6138
_diffrn_reflns_theta_full 27.51
_diffrn_reflns_theta_max 27.51
_diffrn_reflns_theta_min 3.43
_diffrn_standards_number 0
_exptl_absorpt_coefficient_mu 1.261
_exptl_absorpt_correction_T_max 1.0000
_exptl_absorpt_correction_T_min 0.7471
_exptl_absorpt_correction_type multi-scan
_exptl_absorpt_process_details '(REQAB; Jacobson, 1998)'
_exptl_crystal_colour Colorless
_exptl_crystal_density_diffrn 1.619
_exptl_crystal_density_method 'not measured'
_exptl_crystal_description prism
_exptl_crystal_F_000 1104
_exptl_crystal_size_max 0.55
_exptl_crystal_size_mid 0.45
_exptl_crystal_size_min 0.20
_refine_diff_density_max 0.662
_refine_diff_density_min -0.501
_refine_ls_extinction_coef 0.0173(10)
_refine_ls_extinction_expression Fc^*^=kFc[1+0.001xFc^2^\l^3^/sin(2\q)]^-1/4^
_refine_ls_extinction_method 'SHELXL97 (Sheldrick, 2008)'
_refine_ls_goodness_of_fit_ref 1.081
_refine_ls_hydrogen_treatment constr
_refine_ls_matrix_type full
_refine_ls_number_parameters 156
_refine_ls_number_reflns 2489
_refine_ls_number_restraints 0
_refine_ls_restrained_S_all 1.081
_refine_ls_R_factor_all 0.0390
_refine_ls_R_factor_gt 0.0349
_refine_ls_shift/su_max 0.000
_refine_ls_shift/su_mean 0.000
_refine_ls_structure_factor_coef Fsqd
_refine_ls_weighting_details 'calc w=1/[\s^2^(Fo^2^)+(0.0539P)^2^] where P=(Fo^2^+2Fc^2^)/3'
_refine_ls_weighting_scheme calc
_refine_ls_wR_factor_gt 0.0868
_refine_ls_wR_factor_ref 0.0880
_reflns_number_gt 2155
_reflns_number_total 2489
_reflns_threshold_expression I>2\s(I)
_cod_data_source_file bq2188.cif
_cod_data_source_block I
_cod_depositor_comments
;
The following automatic conversions were performed:
'_symmetry_cell_setting' value 'Monoclinic' changed to 'monoclinic'
according to '/home/saulius/struct/CIF-dictionaries/cif_core.dic'
dictionary named 'cif_core.dic' version 2.4.1 from
2010-06-29.

'_exptl_absorpt_correction_type' value 'Multi-scan' changed
to 'multi-scan' according to
'/home/saulius/struct/CIF-dictionaries/cif_core.dic' dictionary named
'cif_core.dic' version 2.4.1 from 2010-06-29.

Automatic conversion script
Id: cif_fix_enum 1527 2010-12-29 10:47:43Z saulius 

The following automatic conversions were performed:

'_symmetry_cell_setting' value 'Monoclinic' changed to 'monoclinic'
according to /home/saulius/struct/CIF-dictionaries/cif_core.dic
dictionary named 'cif_core.dic' version 2.4.1 from
2010-06-29.

'_exptl_absorpt_correction_type' value 'Multi-scan'
changed to 'multi-scan' according to
/home/saulius/struct/CIF-dictionaries/cif_core.dic dictionary named
'cif_core.dic' version 2.4.1 from 2010-06-29.

Automatic conversion script
Id: cif_fix_values 1715 2011-07-08 13:25:40Z adriana 
;
_cod_original_sg_symbol_H-M 'C 2/c'
_cod_database_code 2224847
_cod_database_fobs_code 2224847

loop_
_symmetry_equiv_pos_as_xyz
'x, y, z'
'-x, y, -z+1/2'
'x+1/2, y+1/2, z'
'-x+1/2, y+1/2, -z+1/2'
'-x, -y, -z'
'x, -y, z-1/2'
'-x+1/2, -y+1/2, -z'
'x+1/2, -y+1/2, z-1/2'

loop_
_atom_site_type_symbol
_atom_site_label
_atom_site_fract_x
_atom_site_fract_y
_atom_site_fract_z
_atom_site_U_iso_or_equiv
_atom_site_adp_type
_atom_site_calc_flag
_atom_site_refinement_flags
_atom_site_occupancy
_atom_site_disorder_assembly
_atom_site_disorder_group
Zn Zn1 0.0000 0.30659(2) 0.2500 0.02342(14) Uani d S 1 . .
S S1 0.0000 0.53723(5) 0.2500 0.02518(18) Uani d S 1 . .
N N2 0.09876(11) 0.19245(12) 0.38322(15) 0.0241(4) Uani d . 1 . .
O O1 -0.04900(9) 0.46074(12) 0.14153(13) 0.0304(3) Uani d . 1 . .
O O2 0.06823(10) 0.60723(12) 0.24320(15) 0.0359(4) Uani d . 1 . .
C C9 0.16178(16) 0.07532(17) 0.5611(2) 0.0327(5) Uani d . 1 . .
H H9A 0.1567 0.0452 0.6242 0.039 Uiso calc R 1 . .
C C7 0.24124(14) 0.09388(16) 0.45508(19) 0.0280(4) Uani d . 1 . .
H H7A 0.2911 0.0771 0.4469 0.034 Uiso calc R 1 . .
C C8 0.23603(14) 0.04818(17) 0.55093(19) 0.0316(5) Uani d . 1 . .
H H8A 0.2821 -0.0001 0.6074 0.038 Uiso calc R 1 . .
C C10 0.09473(14) 0.14816(18) 0.47609(19) 0.0307(4) Uani d . 1 . .
H H10A 0.0450 0.1670 0.4839 0.037 Uiso calc R 1 . .
C C6 0.17124(13) 0.16470(15) 0.37204(18) 0.0233(4) Uani d . 1 . .
N N1 0.10086(11) 0.29012(13) 0.19914(16) 0.0246(4) Uani d . 1 . .
C C5 0.17129(13) 0.21769(16) 0.26699(18) 0.0234(4) Uani d . 1 . .
C C4 0.23903(15) 0.19633(16) 0.2402(2) 0.0299(4) Uani d . 1 . .
H H4A 0.2869 0.1461 0.2880 0.036 Uiso calc R 1 . .
C C1 0.09742(14) 0.34294(18) 0.1043(2) 0.0297(4) Uani d . 1 . .
H H1A 0.0494 0.3935 0.0581 0.036 Uiso calc R 1 . .
C C2 0.16244(16) 0.32515(18) 0.0724(2) 0.0326(5) Uani d . 1 . .
H H2A 0.1578 0.3625 0.0057 0.039 Uiso calc R 1 . .
C C3 0.23444(15) 0.25072(19) 0.1417(2) 0.0336(5) Uani d . 1 . .
H H3A 0.2791 0.2374 0.1223 0.040 Uiso calc R 1 . .
O O3 0.02134(16) 0.82127(14) 0.14925(19) 0.0535(5) Uani d . 1 . .
H H3 0.0243 0.7602 0.1809 0.080 Uiso calc R 1 . .
C C11 0.03464(18) 0.90768(19) 0.2313(3) 0.0437(6) Uani d . 1 . .
H H11A 0.0316 0.9794 0.1934 0.052 Uiso calc R 1 . .
H H11B 0.0963 0.9006 0.3045 0.052 Uiso calc R 1 . .

loop_
_atom_site_aniso_label
_atom_site_aniso_U_11
_atom_site_aniso_U_22
_atom_site_aniso_U_33
_atom_site_aniso_U_12
_atom_site_aniso_U_13
_atom_site_aniso_U_23
Zn1 0.02046(19) 0.0218(2) 0.0288(2) 0.000 0.01361(15) 0.000
S1 0.0204(3) 0.0203(3) 0.0342(4) 0.000 0.0141(3) 0.000
N2 0.0227(8) 0.0242(8) 0.0248(8) -0.0007(6) 0.0122(7) -0.0012(6)
O1 0.0258(7) 0.0285(7) 0.0321(8) 0.0005(6) 0.0120(6) -0.0016(6)
O2 0.0303(8) 0.0280(7) 0.0520(10) -0.0042(6) 0.0236(7) 0.0030(7)
C9 0.0364(11) 0.0338(11) 0.0273(11) 0.0006(9) 0.0166(9) 0.0038(9)
C7 0.0228(9) 0.0263(10) 0.0312(11) 0.0022(8) 0.0118(8) -0.0011(8)
C8 0.0284(10) 0.0290(10) 0.0289(11) 0.0030(9) 0.0094(9) 0.0030(8)
C10 0.0296(10) 0.0346(11) 0.0303(10) 0.0027(9) 0.0176(9) 0.0011(9)
C6 0.0223(9) 0.0195(8) 0.0256(9) -0.0022(7) 0.0111(8) -0.0042(7)
N1 0.0219(8) 0.0242(8) 0.0287(9) -0.0002(7) 0.0140(7) 0.0004(7)
C5 0.0213(9) 0.0208(9) 0.0261(9) -0.0025(7) 0.0112(8) -0.0037(7)
C4 0.0256(10) 0.0307(10) 0.0348(11) 0.0036(8) 0.0170(9) -0.0013(9)
C1 0.0292(10) 0.0297(10) 0.0327(11) 0.0033(9) 0.0182(9) 0.0056(9)
C2 0.0358(11) 0.0344(11) 0.0337(11) -0.0045(9) 0.0227(10) -0.0008(9)
C3 0.0323(11) 0.0372(12) 0.0396(12) -0.0011(10) 0.0247(10) -0.0045(10)
O3 0.0912(15) 0.0382(9) 0.0511(11) 0.0008(9) 0.0513(11) 0.0052(8)
C11 0.0494(14) 0.0302(11) 0.0551(16) -0.0024(10) 0.0301(13) 0.0025(10)

loop_
_atom_type_symbol
_atom_type_description
_atom_type_scat_dispersion_real
_atom_type_scat_dispersion_imag
_atom_type_scat_source
C C 0.0033 0.0016 'International Tables Vol C Tables 4.2.6.8 and 6.1.1.4'
H H 0.0000 0.0000 'International Tables Vol C Tables 4.2.6.8 and 6.1.1.4'
N N 0.0061 0.0033 'International Tables Vol C Tables 4.2.6.8 and 6.1.1.4'
O O 0.0106 0.0060 'International Tables Vol C Tables 4.2.6.8 and 6.1.1.4'
Q Q 0.0033 0.0016 'International Tables Vol C Tables 4.2.6.8 and 6.1.1.4'
S S 0.1246 0.1234 'International Tables Vol C Tables 4.2.6.8 and 6.1.1.4'
Zn Zn 0.2839 1.4301 'International Tables Vol C Tables 4.2.6.8 and 6.1.1.4'

loop_
_geom_angle_atom_site_label_1
_geom_angle_atom_site_label_2
_geom_angle_atom_site_label_3
_geom_angle_site_symmetry_1
_geom_angle_site_symmetry_3
_geom_angle
_geom_angle_publ_flag
N2 Zn1 N2 2 . 100.78(9) ?
N2 Zn1 N1 2 . 96.61(7) ?
N2 Zn1 N1 . . 76.61(7) y
N2 Zn1 N1 2 2 76.61(7) ?
N2 Zn1 N1 . 2 96.61(7) ?
N1 Zn1 N1 . 2 169.52(9) ?
N2 Zn1 O1 2 2 156.73(6) ?
N2 Zn1 O1 . 2 98.79(6) ?
N1 Zn1 O1 . 2 100.06(6) ?
N1 Zn1 O1 2 2 88.78(6) ?
N2 Zn1 O1 2 . 98.79(6) ?
N2 Zn1 O1 . . 156.73(6) ?
N1 Zn1 O1 . . 88.78(6) ?
N1 Zn1 O1 2 . 100.06(6) ?
O1 Zn1 O1 2 . 65.64(8) y
N2 Zn1 S1 2 . 129.61(4) ?
N2 Zn1 S1 . . 129.61(4) ?
N1 Zn1 S1 . . 95.24(4) ?
N1 Zn1 S1 2 . 95.24(4) ?
O1 Zn1 S1 2 . 32.82(4) ?
O1 Zn1 S1 . . 32.82(4) ?
O2 S1 O2 . 2 110.95(12) ?
O2 S1 O1 . . 110.94(9) ?
O2 S1 O1 2 . 109.50(8) ?
O2 S1 O1 . 2 109.50(8) ?
O2 S1 O1 2 2 110.94(9) ?
O1 S1 O1 . 2 104.85(12) ?
O2 S1 Zn1 . . 124.53(6) ?
O2 S1 Zn1 2 . 124.53(6) ?
O1 S1 Zn1 . . 52.43(6) ?
O1 S1 Zn1 2 . 52.43(6) ?
C10 N2 C6 . . 118.62(17) ?
C10 N2 Zn1 . . 125.01(14) ?
C6 N2 Zn1 . . 116.37(13) ?
S1 O1 Zn1 . . 94.75(8) ?
C8 C9 C10 . . 119.0(2) ?
C8 C9 H9A . . 120.5 ?
C10 C9 H9A . . 120.5 ?
C6 C7 C8 . . 119.04(19) ?
C6 C7 H7A . . 120.5 ?
C8 C7 H7A . . 120.5 ?
C9 C8 C7 . . 119.1(2) ?
C9 C8 H8A . . 120.4 ?
C7 C8 H8A . . 120.4 ?
N2 C10 C9 . . 122.5(2) ?
N2 C10 H10A . . 118.8 ?
C9 C10 H10A . . 118.8 ?
N2 C6 C7 . . 121.72(19) ?
N2 C6 C5 . . 115.57(17) ?
C7 C6 C5 . . 122.69(18) ?
C1 N1 C5 . . 118.56(17) ?
C1 N1 Zn1 . . 125.22(14) ?
C5 N1 Zn1 . . 116.18(13) ?
N1 C5 C4 . . 121.68(19) ?
N1 C5 C6 . . 115.19(17) ?
C4 C5 C6 . . 123.12(18) ?
C3 C4 C5 . . 119.26(19) ?
C3 C4 H4A . . 120.4 ?
C5 C4 H4A . . 120.4 ?
N1 C1 C2 . . 122.7(2) ?
N1 C1 H1A . . 118.7 ?
C2 C1 H1A . . 118.7 ?
C3 C2 C1 . . 118.8(2) ?
C3 C2 H2A . . 120.6 ?
C1 C2 H2A . . 120.6 ?
C2 C3 C4 . . 119.0(2) ?
C2 C3 H3A . . 120.5 ?
C4 C3 H3A . . 120.5 ?
C11 O3 H3 . . 109.5 ?
O3 C11 C11 . 2 113.7(2) ?
O3 C11 H11A . . 108.8 ?
C11 C11 H11A 2 . 108.8 ?
O3 C11 H11B . . 108.8 ?
C11 C11 H11B 2 . 108.8 ?
H11A C11 H11B . . 107.7 ?

loop_
_geom_bond_atom_site_label_1
_geom_bond_atom_site_label_2
_geom_bond_site_symmetry_2
_geom_bond_distance
_geom_bond_publ_flag
Zn1 N2 2 2.1287(17) ?
Zn1 N2 . 2.1287(17) y
Zn1 N1 . 2.1452(17) y
Zn1 N1 2 2.1452(17) ?
Zn1 O1 2 2.1811(15) ?
Zn1 O1 . 2.1811(15) y
Zn1 S1 . 2.7424(8) ?
S1 O2 . 1.4683(15) y
S1 O2 2 1.4683(14) ?
S1 O1 . 1.4915(15) y
S1 O1 2 1.4915(15) ?
N2 C10 . 1.338(3) ?
N2 C6 . 1.356(3) ?
C9 C8 . 1.376(3) ?
C9 C10 . 1.385(3) ?
C9 H9A . 0.9300 ?
C7 C6 . 1.383(3) ?
C7 C8 . 1.390(3) ?
C7 H7A . 0.9300 ?
C8 H8A . 0.9300 ?
C10 H10A . 0.9300 ?
C6 C5 . 1.488(3) ?
N1 C1 . 1.343(3) ?
N1 C5 . 1.351(3) ?
C5 C4 . 1.390(3) ?
C4 C3 . 1.385(3) ?
C4 H4A . 0.9300 ?
C1 C2 . 1.385(3) ?
C1 H1A . 0.9300 ?
C2 C3 . 1.384(3) ?
C2 H2A . 0.9300 ?
C3 H3A . 0.9300 ?
O3 C11 . 1.401(3) ?
O3 H3 . 0.8200 ?
C11 C11 2 1.490(5) ?
C11 H11A . 0.9700 ?
C11 H11B . 0.9700 ?

loop_
_geom_hbond_atom_site_label_D
_geom_hbond_atom_site_label_H
_geom_hbond_atom_site_label_A
_geom_hbond_site_symmetry_A
_geom_hbond_distance_DH
_geom_hbond_distance_HA
_geom_hbond_distance_DA
_geom_hbond_angle_DHA
O3 H3 O2 . 0.82 1.97 2.746(2) 158.3

loop_
_geom_torsion_atom_site_label_1
_geom_torsion_atom_site_label_2
_geom_torsion_atom_site_label_3
_geom_torsion_atom_site_label_4
_geom_torsion_site_symmetry_1
_geom_torsion_site_symmetry_2
_geom_torsion_site_symmetry_3
_geom_torsion_site_symmetry_4
_geom_torsion
_geom_torsion_publ_flag
N2 Zn1 S1 O2 2 . . . -114.55(10) ?
N2 Zn1 S1 O2 . . . . 65.45(10) ?
N1 Zn1 S1 O2 . . . . -11.49(9) ?
N1 Zn1 S1 O2 2 . . . 168.51(9) ?
O1 Zn1 S1 O2 2 . . . 88.97(11) ?
O1 Zn1 S1 O2 . . . . -91.03(11) ?
N2 Zn1 S1 O2 2 . . 2 65.45(10) ?
N2 Zn1 S1 O2 . . . 2 -114.55(10) ?
N1 Zn1 S1 O2 . . . 2 168.51(9) ?
N1 Zn1 S1 O2 2 . . 2 -11.49(9) ?
O1 Zn1 S1 O2 2 . . 2 -91.03(11) ?
O1 Zn1 S1 O2 . . . 2 88.97(11) ?
N2 Zn1 S1 O1 2 . . . -23.52(9) ?
N2 Zn1 S1 O1 . . . . 156.48(9) ?
N1 Zn1 S1 O1 . . . . 79.54(9) ?
N1 Zn1 S1 O1 2 . . . -100.46(9) ?
O1 Zn1 S1 O1 2 . . . 180.0 ?
N2 Zn1 S1 O1 2 . . 2 156.48(9) ?
N2 Zn1 S1 O1 . . . 2 -23.52(9) ?
N1 Zn1 S1 O1 . . . 2 -100.46(9) ?
N1 Zn1 S1 O1 2 . . 2 79.54(9) ?
O1 Zn1 S1 O1 . . . 2 180.0 ?
N2 Zn1 N2 C10 2 . . . -87.46(16) ?
N1 Zn1 N2 C10 . . . . 178.23(17) ?
N1 Zn1 N2 C10 2 . . . -9.89(17) ?
O1 Zn1 N2 C10 2 . . . 79.90(16) ?
O1 Zn1 N2 C10 . . . . 125.73(18) ?
S1 Zn1 N2 C10 . . . . 92.54(16) ?
N2 Zn1 N2 C6 2 . . . 93.31(13) ?
N1 Zn1 N2 C6 . . . . -1.00(13) ?
N1 Zn1 N2 C6 2 . . . 170.88(13) ?
O1 Zn1 N2 C6 2 . . . -99.33(13) ?
O1 Zn1 N2 C6 . . . . -53.5(2) ?
S1 Zn1 N2 C6 . . . . -86.69(13) ?
O2 S1 O1 Zn1 . . . . 118.12(8) ?
O2 S1 O1 Zn1 2 . . . -119.09(8) ?
O1 S1 O1 Zn1 2 . . . 0.0 ?
N2 Zn1 O1 S1 2 . . . 161.88(7) ?
N2 Zn1 O1 S1 . . . . -51.09(18) ?
N1 Zn1 O1 S1 . . . . -101.62(8) ?
N1 Zn1 O1 S1 2 . . . 84.03(8) ?
O1 Zn1 O1 S1 2 . . . 0.0 ?
C10 C9 C8 C7 . . . . -0.5(3) ?
C6 C7 C8 C9 . . . . -0.5(3) ?
C6 N2 C10 C9 . . . . 0.1(3) ?
Zn1 N2 C10 C9 . . . . -179.13(15) ?
C8 C9 C10 N2 . . . . 0.8(3) ?
C10 N2 C6 C7 . . . . -1.2(3) ?
Zn1 N2 C6 C7 . . . . 178.11(14) ?
C10 N2 C6 C5 . . . . -179.68(17) ?
Zn1 N2 C6 C5 . . . . -0.4(2) ?
C8 C7 C6 N2 . . . . 1.4(3) ?
C8 C7 C6 C5 . . . . 179.77(18) ?
N2 Zn1 N1 C1 2 . . . 80.70(17) ?
N2 Zn1 N1 C1 . . . . -179.74(18) ?
N1 Zn1 N1 C1 2 . . . 129.77(17) ?
O1 Zn1 N1 C1 2 . . . -83.00(17) ?
O1 Zn1 N1 C1 . . . . -18.01(17) ?
S1 Zn1 N1 C1 . . . . -50.23(17) ?
N2 Zn1 N1 C5 2 . . . -97.15(14) ?
N2 Zn1 N1 C5 . . . . 2.41(13) ?
N1 Zn1 N1 C5 2 . . . -48.08(13) ?
O1 Zn1 N1 C5 2 . . . 99.15(14) ?
O1 Zn1 N1 C5 . . . . 164.14(14) ?
S1 Zn1 N1 C5 . . . . 131.92(13) ?
C1 N1 C5 C4 . . . . -0.5(3) ?
Zn1 N1 C5 C4 . . . . 177.47(15) ?
C1 N1 C5 C6 . . . . 178.66(17) ?
Zn1 N1 C5 C6 . . . . -3.3(2) ?
N2 C6 C5 N1 . . . . 2.5(2) ?
C7 C6 C5 N1 . . . . -176.01(17) ?
N2 C6 C5 C4 . . . . -178.35(18) ?
C7 C6 C5 C4 . . . . 3.2(3) ?
N1 C5 C4 C3 . . . . 0.1(3) ?
C6 C5 C4 C3 . . . . -179.02(18) ?
C5 N1 C1 C2 . . . . 0.8(3) ?
Zn1 N1 C1 C2 . . . . -177.02(15) ?
N1 C1 C2 C3 . . . . -0.6(3) ?
C1 C2 C3 C4 . . . . 0.1(3) ?
C5 C4 C3 C2 . . . . 0.1(3) ?
